data_4024433
loop_
_publ_author_name
'Chao Zhou'
'Zhao Fang'
'Chunling Fu'
'Shengming Ma'

_publ_section_title
;
Highly Regio- and Stereoselective Oxidative Hydroacetoxylation of
1,2-Allenylic Sulfoxides via a Different Mechanism
;
_journal_name_full 'Journal of Organic Chemistry'
_journal_page_first 2887
_journal_page_last 2890
_journal_paper_doi 10.1021/jo802755k
_journal_volume 74
_journal_year 2009
_chemical_formula_sum 'C12 H14 O4 S'
_chemical_formula_weight 254.29
_chemical_name_systematic
; 
 ? 
;
_space_group_IT_number 15
_symmetry_cell_setting monoclinic
_symmetry_space_group_name_Hall '-C 2yc'
_symmetry_space_group_name_H-M 'C 1 2/c 1'
_atom_sites_solution_hydrogens geom
_atom_sites_solution_primary direct
_atom_sites_solution_secondary difmap
_audit_creation_method SHELXL-97
_cell_angle_alpha 90.00
_cell_angle_beta 109.567(2)
_cell_angle_gamma 90.00
_cell_formula_units_Z 8
_cell_length_a 20.235(2)
_cell_length_b 7.9255(8)
_cell_length_c 16.7147(18)
_cell_measurement_reflns_used 1142
_cell_measurement_temperature 293(2)
_cell_measurement_theta_max 40.622
_cell_measurement_theta_min 5.497
_cell_volume 2525.8(5)
_computing_cell_refinement 'Bruker SMART'
_computing_data_collection 'Bruker SMART'
_computing_data_reduction 'Bruker SHELXTL'
_computing_molecular_graphics 'Bruker SHELXTL'
_computing_publication_material 'Bruker SHELXTL'
_computing_structure_refinement 'SHELXL-97 (Sheldrick, 1997)'
_computing_structure_solution 'SHELXS-97 (Sheldrick, 1990)'
_diffrn_ambient_temperature 293(2)
_diffrn_measured_fraction_theta_full 0.997
_diffrn_measured_fraction_theta_max 0.997
_diffrn_measurement_device_type 'CCD area detector'
_diffrn_measurement_method 'phi and omega scans'
_diffrn_radiation_monochromator graphite
_diffrn_radiation_source 'fine-focus sealed tube'
_diffrn_radiation_type MoK\a
_diffrn_radiation_wavelength 0.71073
_diffrn_reflns_av_R_equivalents 0.0643
_diffrn_reflns_av_sigmaI/netI 0.0757
_diffrn_reflns_limit_h_max 23
_diffrn_reflns_limit_h_min -25
_diffrn_reflns_limit_k_max 10
_diffrn_reflns_limit_k_min -9
_diffrn_reflns_limit_l_max 19
_diffrn_reflns_limit_l_min -21
_diffrn_reflns_number 7232
_diffrn_reflns_theta_full 26.99
_diffrn_reflns_theta_max 26.99
_diffrn_reflns_theta_min 2.14
_exptl_absorpt_coefficient_mu 0.256
_exptl_absorpt_correction_T_max 1.00000
_exptl_absorpt_correction_T_min 0.75821
_exptl_absorpt_correction_type empirical
_exptl_crystal_colour colorless
_exptl_crystal_density_diffrn 1.337
_exptl_crystal_density_method 'not measured'
_exptl_crystal_description prismatic
_exptl_crystal_F_000 1072
_exptl_crystal_size_max 0.231
_exptl_crystal_size_mid 0.145
_exptl_crystal_size_min 0.074
_refine_diff_density_max 0.169
_refine_diff_density_min -0.222
_refine_diff_density_rms 0.041
_refine_ls_extinction_method none
_refine_ls_goodness_of_fit_ref 0.824
_refine_ls_hydrogen_treatment mixed
_refine_ls_matrix_type full
_refine_ls_number_parameters 168
_refine_ls_number_reflns 2745
_refine_ls_number_restraints 0
_refine_ls_restrained_S_all 0.824
_refine_ls_R_factor_all 0.0811
_refine_ls_R_factor_gt 0.0462
_refine_ls_shift/su_max 0.003
_refine_ls_shift/su_mean 0.001
_refine_ls_structure_factor_coef Fsqd
_refine_ls_weighting_details 'calc w=1/[\s^2^(Fo^2^)+(0.0252P)^2^+0.0000P] where P=(Fo^2^+2Fc^2^)/3'
_refine_ls_weighting_scheme calc
_refine_ls_wR_factor_gt 0.0768
_refine_ls_wR_factor_ref 0.0847
_reflns_number_gt 1568
_reflns_number_total 2745
_reflns_threshold_expression >2sigma(I)
_cod_data_source_file jo802755k_si_003.cif
_cod_data_source_block cd26147
_cod_depositor_comments
;
The following automatic conversions were performed:
'_symmetry_cell_setting' value 'Monoclinic' changed to 'monoclinic'
according to '/home/saulius/struct/CIF-dictionaries/cif_core.dic'
dictionary named 'cif_core.dic' version 2.4.1 from 2010-06-29.

Automatic conversion script
Id: cif_fix_enum 1527 2010-12-29 10:47:43Z saulius 
;
_cod_original_sg_symbol_H-M C2/c
_cod_database_code 4024433

loop_
_symmetry_equiv_pos_as_xyz
'x, y, z'
'-x, y, -z+1/2'
'x+1/2, y+1/2, z'
'-x+1/2, y+1/2, -z+1/2'
'-x, -y, -z'
'x, -y, z-1/2'
'-x+1/2, -y+1/2, -z'
'x+1/2, -y+1/2, z-1/2'

loop_
_atom_site_label
_atom_site_type_symbol
_atom_site_fract_x
_atom_site_fract_y
_atom_site_fract_z
_atom_site_U_iso_or_equiv
_atom_site_adp_type
_atom_site_occupancy
_atom_site_symmetry_multiplicity
_atom_site_calc_flag
_atom_site_refinement_flags
_atom_site_disorder_assembly
_atom_site_disorder_group
S1 S 0.09710(3) 0.26070(7) 0.12817(4) 0.04980(18) Uani 1 1 d . . .
O1 O 0.14782(8) 0.35113(18) 0.10228(10) 0.0694(5) Uani 1 1 d . . .
O2 O 0.07822(7) 0.32521(18) 0.19767(9) 0.0605(4) Uani 1 1 d . . .
O3 O -0.13967(7) 0.20538(19) 0.08611(9) 0.0558(4) Uani 1 1 d . . .
O4 O -0.08437(9) -0.0431(2) 0.11055(11) 0.0749(5) Uani 1 1 d . . .
C1 C 0.02248(11) 0.2393(3) 0.03881(13) 0.0474(5) Uani 1 1 d . . .
C2 C -0.04294(12) 0.2542(3) 0.03675(14) 0.0491(6) Uani 1 1 d . . .
C3 C -0.07253(11) 0.2905(3) 0.10594(14) 0.0467(6) Uani 1 1 d . . .
C4 C -0.08848(12) 0.4759(3) 0.11061(14) 0.0666(7) Uani 1 1 d . . .
H4A H -0.1174 0.5146 0.0556 0.100 Uiso 1 1 calc R . .
H4B H -0.0454 0.5387 0.1287 0.100 Uiso 1 1 calc R . .
H4C H -0.1127 0.4921 0.1505 0.100 Uiso 1 1 calc R . .
C5 C -0.13719(14) 0.0366(3) 0.09249(14) 0.0602(7) Uani 1 1 d . . .
C6 C -0.20888(13) -0.0367(3) 0.07410(17) 0.0884(9) Uani 1 1 d . . .
H6A H -0.2098 -0.1492 0.0525 0.113 Uiso 1 1 calc R . .
H6B H -0.2425 0.0317 0.0327 0.113 Uiso 1 1 calc R . .
H6C H -0.2203 -0.0397 0.1254 0.113 Uiso 1 1 calc R . .
C7 C 0.12831(11) 0.0532(3) 0.15271(12) 0.0465(5) Uani 1 1 d . . .
C8 C 0.19066(12) 0.0066(3) 0.14338(14) 0.0652(7) Uani 1 1 d . . .
H8 H 0.2161 0.0835 0.1233 0.078 Uiso 1 1 calc R . .
C9 C 0.21511(15) -0.1553(4) 0.16408(18) 0.0859(9) Uani 1 1 d . . .
H9 H 0.2577 -0.1874 0.1588 0.103 Uiso 1 1 calc R . .
C10 C 0.17747(16) -0.2684(4) 0.19211(16) 0.0854(9) Uani 1 1 d . . .
H10 H 0.1941 -0.3778 0.2053 0.102 Uiso 1 1 calc R . .
C11 C 0.11510(16) -0.2223(3) 0.20106(15) 0.0795(8) Uani 1 1 d . . .
H11 H 0.0895 -0.3005 0.2202 0.095 Uiso 1 1 calc R . .
C12 C 0.09016(12) -0.0604(3) 0.18179(13) 0.0614(6) Uani 1 1 d . . .
H12 H 0.0481 -0.0282 0.1884 0.074 Uiso 1 1 calc R . .
H3 H -0.0411(8) 0.247(2) 0.1612(10) 0.033(5) Uiso 1 1 d . . .
H2 H -0.0796(10) 0.245(2) -0.0164(12) 0.055(6) Uiso 1 1 d . . .
H1 H 0.0333(9) 0.221(2) -0.0121(12) 0.053(6) Uiso 1 1 d . . .

loop_
_atom_site_aniso_label
_atom_site_aniso_U_11
_atom_site_aniso_U_22
_atom_site_aniso_U_33
_atom_site_aniso_U_23
_atom_site_aniso_U_13
_atom_site_aniso_U_12
S1 0.0457(3) 0.0499(4) 0.0529(4) -0.0039(3) 0.0154(3) -0.0093(3)
O1 0.0560(10) 0.0645(11) 0.0902(13) 0.0050(9) 0.0278(9) -0.0216(8)
O2 0.0612(11) 0.0648(10) 0.0528(10) -0.0193(8) 0.0155(8) -0.0049(8)
O3 0.0450(10) 0.0612(11) 0.0637(10) -0.0037(8) 0.0214(8) -0.0040(8)
O4 0.0700(13) 0.0578(11) 0.1096(14) 0.0008(10) 0.0469(11) -0.0028(9)
C1 0.0513(14) 0.0535(14) 0.0398(13) -0.0020(11) 0.0182(11) -0.0087(11)
C2 0.0486(14) 0.0595(15) 0.0365(13) -0.0012(11) 0.0108(11) -0.0062(12)
C3 0.0442(14) 0.0520(15) 0.0439(14) -0.0010(11) 0.0148(11) -0.0029(11)
C4 0.0742(18) 0.0610(17) 0.0688(16) 0.0008(13) 0.0296(13) 0.0012(13)
C5 0.0604(18) 0.0649(19) 0.0638(16) -0.0081(14) 0.0320(14) -0.0113(14)
C6 0.0700(19) 0.094(2) 0.111(2) -0.0183(17) 0.0439(17) -0.0348(16)
C7 0.0446(13) 0.0503(14) 0.0413(12) -0.0062(10) 0.0101(10) -0.0064(11)
C8 0.0509(16) 0.0671(18) 0.0749(17) -0.0149(14) 0.0175(13) -0.0047(13)
C9 0.0578(19) 0.079(2) 0.104(2) -0.0232(18) 0.0047(16) 0.0129(16)
C10 0.088(2) 0.0620(19) 0.076(2) -0.0026(15) -0.0129(17) 0.0135(18)
C11 0.098(2) 0.0640(19) 0.0622(17) 0.0152(14) 0.0087(16) -0.0063(17)
C12 0.0654(17) 0.0623(17) 0.0549(15) 0.0066(13) 0.0180(13) 0.0001(13)

loop_
_atom_type_symbol
_atom_type_description
_atom_type_scat_dispersion_real
_atom_type_scat_dispersion_imag
_atom_type_scat_source
C C 0.0033 0.0016 'International Tables Vol C Tables 4.2.6.8 and 6.1.1.4'
H H 0.0000 0.0000 'International Tables Vol C Tables 4.2.6.8 and 6.1.1.4'
O O 0.0106 0.0060 'International Tables Vol C Tables 4.2.6.8 and 6.1.1.4'
S S 0.1246 0.1234 'International Tables Vol C Tables 4.2.6.8 and 6.1.1.4'

loop_
_geom_angle_atom_site_label_1
_geom_angle_atom_site_label_2
_geom_angle_atom_site_label_3
_geom_angle
_geom_angle_site_symmetry_1
_geom_angle_site_symmetry_3
_geom_angle_publ_flag
O1 S1 O2 118.61(9) . . ?
O1 S1 C1 107.04(10) . . ?
O2 S1 C1 109.90(10) . . ?
O1 S1 C7 107.48(10) . . ?
O2 S1 C7 108.46(9) . . ?
C1 S1 C7 104.43(10) . . ?
C5 O3 C3 115.96(17) . . ?
C2 C1 S1 126.07(17) . . ?
C2 C1 H1 121.1(12) . . ?
S1 C1 H1 112.7(12) . . ?
C1 C2 C3 130.9(2) . . ?
C1 C2 H2 118.7(11) . . ?
C3 C2 H2 110.4(11) . . ?
O3 C3 C2 108.68(17) . . ?
O3 C3 C4 105.29(17) . . ?
C2 C3 C4 111.95(18) . . ?
O3 C3 H3 108.0(9) . . ?
C2 C3 H3 110.8(9) . . ?
C4 C3 H3 111.9(10) . . ?
C3 C4 H4A 109.5 . . ?
C3 C4 H4B 109.5 . . ?
H4A C4 H4B 109.5 . . ?
C3 C4 H4C 109.5 . . ?
H4A C4 H4C 109.5 . . ?
H4B C4 H4C 109.5 . . ?
O4 C5 O3 123.8(2) . . ?
O4 C5 C6 124.9(3) . . ?
O3 C5 C6 111.3(2) . . ?
C5 C6 H6A 109.5 . . ?
C5 C6 H6B 109.5 . . ?
H6A C6 H6B 109.5 . . ?
C5 C6 H6C 109.5 . . ?
H6A C6 H6C 109.5 . . ?
H6B C6 H6C 109.5 . . ?
C8 C7 C12 120.7(2) . . ?
C8 C7 S1 119.78(17) . . ?
C12 C7 S1 119.56(17) . . ?
C7 C8 C9 119.3(2) . . ?
C7 C8 H8 120.4 . . ?
C9 C8 H8 120.4 . . ?
C10 C9 C8 120.4(3) . . ?
C10 C9 H9 119.8 . . ?
C8 C9 H9 119.8 . . ?
C9 C10 C11 120.4(3) . . ?
C9 C10 H10 119.8 . . ?
C11 C10 H10 119.8 . . ?
C10 C11 C12 120.1(3) . . ?
C10 C11 H11 119.9 . . ?
C12 C11 H11 119.9 . . ?
C7 C12 C11 119.1(2) . . ?
C7 C12 H12 120.4 . . ?
C11 C12 H12 120.4 . . ?

loop_
_geom_bond_atom_site_label_1
_geom_bond_atom_site_label_2
_geom_bond_distance
_geom_bond_site_symmetry_2
_geom_bond_publ_flag
S1 O1 1.4324(14) . ?
S1 O2 1.4332(13) . ?
S1 C1 1.740(2) . ?
S1 C7 1.760(2) . ?
O3 C5 1.341(3) . ?
O3 C3 1.452(2) . ?
O4 C5 1.190(3) . ?
C1 C2 1.318(3) . ?
C1 H1 0.959(17) . ?
C2 C3 1.498(3) . ?
C2 H2 0.950(19) . ?
C3 C4 1.512(3) . ?
C3 H3 0.992(16) . ?
C4 H4A 0.9600 . ?
C4 H4B 0.9600 . ?
C4 H4C 0.9600 . ?
C5 C6 1.496(3) . ?
C6 H6A 0.9600 . ?
C6 H6B 0.9600 . ?
C6 H6C 0.9600 . ?
C7 C8 1.373(3) . ?
C7 C12 1.376(3) . ?
C8 C9 1.377(3) . ?
C8 H8 0.9300 . ?
C9 C10 1.357(3) . ?
C9 H9 0.9300 . ?
C10 C11 1.369(3) . ?
C10 H10 0.9300 . ?
C11 C12 1.377(3) . ?
C11 H11 0.9300 . ?
C12 H12 0.9300 . ?

loop_
_geom_torsion_atom_site_label_1
_geom_torsion_atom_site_label_2
_geom_torsion_atom_site_label_3
_geom_torsion_atom_site_label_4
_geom_torsion
_geom_torsion_site_symmetry_1
_geom_torsion_site_symmetry_2
_geom_torsion_site_symmetry_3
_geom_torsion_site_symmetry_4
_geom_torsion_publ_flag
O1 S1 C1 C2 -139.7(2) . . . . ?
O2 S1 C1 C2 -9.7(2) . . . . ?
C7 S1 C1 C2 106.5(2) . . . . ?
S1 C1 C2 C3 -0.6(4) . . . . ?
C5 O3 C3 C2 70.5(2) . . . . ?
C5 O3 C3 C4 -169.39(17) . . . . ?
C1 C2 C3 O3 -148.3(2) . . . . ?
C1 C2 C3 C4 95.8(3) . . . . ?
C3 O3 C5 O4 -2.3(3) . . . . ?
C3 O3 C5 C6 177.71(17) . . . . ?
O1 S1 C7 C8 -1.2(2) . . . . ?
O2 S1 C7 C8 -130.56(17) . . . . ?
C1 S1 C7 C8 112.28(18) . . . . ?
O1 S1 C7 C12 178.25(16) . . . . ?
O2 S1 C7 C12 48.87(19) . . . . ?
C1 S1 C7 C12 -68.28(19) . . . . ?
C12 C7 C8 C9 -0.5(3) . . . . ?
S1 C7 C8 C9 178.96(17) . . . . ?
C7 C8 C9 C10 1.0(4) . . . . ?
C8 C9 C10 C11 -0.7(4) . . . . ?
C9 C10 C11 C12 -0.1(4) . . . . ?
C8 C7 C12 C11 -0.4(3) . . . . ?
S1 C7 C12 C11 -179.81(17) . . . . ?
C10 C11 C12 C7 0.7(4) . . . . ?
